data_4113529
loop_
_publ_author_name
'Hiroyuki Sakaba'
'Sanae Watanabe'
'Chizuko Kabuto'
'Kuninobu Kabuto'

_publ_section_title
;
 Novel \h3-1-Silaallyl Tungsten Complexes via Si-H Bond Activation of
 Hydrovinylsilanes: Structure and Reactivity toward Methanol
;
_journal_name_full 'Journal of the American Chemical Society'
_journal_page_first 2842
_journal_page_last 2843
_journal_paper_doi 10.1021/ja028432s
_journal_volume 125
_journal_year 2003
_chemical_formula_moiety 'C19 H32 O3 Si W '
_chemical_formula_sum 'C19 H32 O3 Si W'
_chemical_formula_weight 520.40
_space_group_IT_number 14
_symmetry_cell_setting monoclinic
_symmetry_Int_Tables_number 14
_symmetry_space_group_name_Hall '-P 2ybc'
_symmetry_space_group_name_H-M 'P 1 21/c 1'
_atom_sites_solution_hydrogens geom
_atom_sites_solution_primary direct
_atom_sites_solution_secondary difmap
_cell_angle_alpha 90
_cell_angle_beta 102.802(3)
_cell_angle_gamma 90
_cell_formula_units_Z 4
_cell_length_a 15.805(3)
_cell_length_b 8.606(2)
_cell_length_c 15.728(3)
_cell_measurement_reflns_used 7837
_cell_measurement_temperature 150.2
_cell_measurement_theta_max 27.5
_cell_measurement_theta_min 3.2
_cell_volume 2086.1(7)
_computing_cell_refinement CRYSTALCLEAR
_computing_data_collection CRYSTALCLEAR
_computing_data_reduction 'teXsan Ver. 1.11'
_computing_publication_material 'teXsan Ver. 1.11'
_computing_structure_refinement SHELXL97
_computing_structure_solution SIR92
_diffrn_detector_area_resol_mean 14.62
_diffrn_measured_fraction_theta_full 0.987
_diffrn_measured_fraction_theta_max 0.987
_diffrn_measurement_device_type 'Rigaku/MSC Mercury CCD'
_diffrn_measurement_method \w
_diffrn_radiation_type 'Mo K\a'
_diffrn_radiation_wavelength 0.7107
_diffrn_reflns_av_R_equivalents 0.023
_diffrn_reflns_limit_h_max 18
_diffrn_reflns_limit_h_min -18
_diffrn_reflns_limit_k_max 10
_diffrn_reflns_limit_k_min -10
_diffrn_reflns_limit_l_max 18
_diffrn_reflns_limit_l_min -18
_diffrn_reflns_number 16331
_diffrn_reflns_theta_full 25.00
_diffrn_reflns_theta_max 25.00
_exptl_absorpt_coefficient_mu 5.615
_exptl_absorpt_correction_T_max 0.755
_exptl_absorpt_correction_T_min 0.555
_exptl_absorpt_correction_type multi-scan
_exptl_absorpt_process_details '(Jacobson, 1998)'
_exptl_crystal_colour red
_exptl_crystal_density_diffrn 1.657
_exptl_crystal_description Prism
_exptl_crystal_size_max 0.150
_exptl_crystal_size_mid 0.100
_exptl_crystal_size_min 0.050
_refine_diff_density_max 0.527
_refine_diff_density_min -0.750
_refine_diff_density_rms 0.123
_refine_ls_extinction_method none
_refine_ls_goodness_of_fit_ref 1.056
_refine_ls_hydrogen_treatment mixed
_refine_ls_matrix_type full
_refine_ls_number_parameters 321
_refine_ls_number_reflns 3621
_refine_ls_number_restraints 0
_refine_ls_restrained_S_all 1.056
_refine_ls_R_factor_all 0.0353
_refine_ls_R_factor_gt 0.0273
_refine_ls_shift/su_max 0.002
_refine_ls_shift/su_mean 0.000
_refine_ls_structure_factor_coef Fsqd
_refine_ls_weighting_details 'calc w=1/[\s^2^(Fo^2^)+(0.0198P)^2^+0.0000P] where P=(Fo^2^+2Fc^2^)/3'
_refine_ls_weighting_scheme calc
_refine_ls_wR_factor_gt 0.0609
_refine_ls_wR_factor_ref 0.0642
_reflns_number_gt 3172
_reflns_number_total 3621
_reflns_threshold_expression >2sigma(I)
_cod_data_source_file ja028432ssi20021230_063738_2.cif
_cod_data_source_block compound6
_cod_original_cell_volume 2085.9(7)
_cod_original_formula_sum 'C19 H32 O3 Si W '
_cod_database_code 4113529

loop_
_symmetry_equiv_pos_as_xyz
x,y,z
-x,1/2+y,1/2-z
-x,-y,-z
x,1/2-y,1/2+z

loop_
_atom_site_label
_atom_site_type_symbol
_atom_site_fract_x
_atom_site_fract_y
_atom_site_fract_z
_atom_site_U_iso_or_equiv
_atom_site_adp_type
_atom_site_occupancy
_atom_site_symmetry_multiplicity
_atom_site_calc_flag
W1 W 0.698885(10) 0.042996(18) 0.861085(11) 0.01433(8) Uani 1 1 d
Si1 Si 0.86550(8) -0.04495(14) 0.81556(9) 0.0197(3) Uani 1 1 d
O1 O 0.6694(2) 0.3655(4) 0.7709(3) 0.0382(9) Uani 1 1 d
O2 O 0.5863(2) -0.0098(4) 0.6744(2) 0.0335(9) Uani 1 1 d
O3 O 0.77991(19) -0.1544(3) 0.8282(2) 0.0206(7) Uani 1 1 d
C1 C 0.6831(3) 0.2448(5) 0.8047(3) 0.0221(10) Uani 1 1 d
C2 C 0.6298(3) 0.0078(5) 0.7434(3) 0.0201(10) Uani 1 1 d
C3 C 0.8433(3) 0.1090(6) 0.8882(3) 0.0201(9) Uani 1 1 d
C4 C 0.8805(3) 0.2706(6) 0.8754(3) 0.0277(11) Uani 1 1 d
C5 C 0.8601(4) 0.3898(6) 0.9391(4) 0.0353(12) Uani 1 1 d
C6 C 0.9792(4) 0.2644(9) 0.8853(4) 0.0405(15) Uani 1 1 d
C7 C 0.8507(4) 0.0164(7) 0.6999(3) 0.0252(11) Uani 1 1 d
C8 C 0.9630(4) -0.1721(9) 0.8449(5) 0.0412(15) Uani 1 1 d
C9 C 0.7477(3) -0.2868(6) 0.7739(4) 0.0322(12) Uani 1 1 d
C10 C 0.7111(3) 0.0329(5) 1.0172(3) 0.0200(10) Uani 1 1 d
C11 C 0.6868(3) -0.1179(5) 0.9836(3) 0.0218(10) Uani 1 1 d
C12 C 0.6055(3) -0.1054(5) 0.9222(3) 0.0209(10) Uani 1 1 d
C13 C 0.5784(3) 0.0546(5) 0.9191(3) 0.0217(10) Uani 1 1 d
C14 C 0.6450(3) 0.1401(5) 0.9759(3) 0.0227(10) Uani 1 1 d
C15 C 0.7870(4) 0.0721(8) 1.0889(4) 0.0332(13) Uani 1 1 d
C16 C 0.7351(4) -0.2654(7) 1.0092(4) 0.0350(13) Uani 1 1 d
C17 C 0.5513(4) -0.2407(7) 0.8811(4) 0.0359(14) Uani 1 1 d
C18 C 0.4919(4) 0.1156(9) 0.8730(5) 0.0374(13) Uani 1 1 d
C19 C 0.6410(4) 0.3083(6) 1.0011(5) 0.0371(13) Uani 1 1 d
H1 H 0.868(3) 0.073(5) 0.947(4) 0.022(13) Uiso 1 1 d
H2 H 0.852(3) 0.302(5) 0.811(3) 0.007(10) Uiso 1 1 d
H3 H 0.7988 0.3970 0.9321 0.043 Uiso 1 1 d
H4 H 0.8852 0.3632 0.9965 0.035 Uiso 1 1 d
H5 H 0.8818 0.4888 0.9263 0.043 Uiso 1 1 d
H6 H 1.002(4) 0.227(7) 0.940(4) 0.042(17) Uiso 1 1 d
H7 H 1.005(4) 0.356(9) 0.878(5) 0.07(2) Uiso 1 1 d
H8 H 0.993(3) 0.199(7) 0.841(4) 0.035(15) Uiso 1 1 d
H9 H 0.860(4) -0.069(7) 0.665(4) 0.039(17) Uiso 1 1 d
H10 H 0.797(4) 0.062(6) 0.678(4) 0.034(15) Uiso 1 1 d
H11 H 0.900(4) 0.076(7) 0.694(4) 0.044(17) Uiso 1 1 d
H12 H 0.956(5) -0.264(10) 0.818(6) 0.08(3) Uiso 1 1 d
H13 H 0.974(5) -0.219(10) 0.898(6) 0.09(3) Uiso 1 1 d
H14 H 1.006(5) -0.126(9) 0.840(5) 0.06(2) Uiso 1 1 d
H15 H 0.7948 -0.3514 0.7698 0.040 Uiso 1 1 d
H16 H 0.7168 -0.2587 0.7154 0.023 Uiso 1 1 d
H17 H 0.7083 -0.3425 0.8008 0.040 Uiso 1 1 d
H18 H 0.774(3) 0.080(6) 1.143(4) 0.025(14) Uiso 1 1 d
H19 H 0.810(5) 0.180(9) 1.074(5) 0.08(2) Uiso 1 1 d
H20 H 0.830(5) 0.004(8) 1.099(5) 0.06(2) Uiso 1 1 d
H21 H 0.795(6) -0.255(9) 1.032(5) 0.09(3) Uiso 1 1 d
H22 H 0.716(4) -0.316(8) 1.051(5) 0.06(2) Uiso 1 1 d
H23 H 0.729(3) -0.349(7) 0.964(4) 0.042(16) Uiso 1 1 d
H24 H 0.584(4) -0.324(9) 0.862(5) 0.07(2) Uiso 1 1 d
H25 H 0.524(4) -0.285(8) 0.919(4) 0.056(19) Uiso 1 1 d
H26 H 0.513(5) -0.215(8) 0.832(5) 0.06(2) Uiso 1 1 d
H27 H 0.500(4) 0.215(8) 0.851(4) 0.050(18) Uiso 1 1 d
H28 H 0.475(4) 0.073(7) 0.822(5) 0.05(2) Uiso 1 1 d
H29 H 0.454(4) 0.111(8) 0.909(5) 0.056(19) Uiso 1 1 d
H30 H 0.607(4) 0.363(9) 0.953(5) 0.06(2) Uiso 1 1 d
H31 H 0.622(4) 0.319(7) 1.057(5) 0.059(19) Uiso 1 1 d
H32 H 0.701(4) 0.349(7) 1.016(4) 0.039(16) Uiso 1 1 d

loop_
_atom_site_aniso_label
_atom_site_aniso_U_11
_atom_site_aniso_U_22
_atom_site_aniso_U_33
_atom_site_aniso_U_23
_atom_site_aniso_U_13
_atom_site_aniso_U_12
W1 0.01633(11) 0.00972(11) 0.01818(12) 0.00043(7) 0.00647(7) -0.00080(7)
Si1 0.0182(6) 0.0214(7) 0.0210(7) -0.0010(5) 0.0076(5) 0.0033(5)
O1 0.046(2) 0.0153(18) 0.050(2) 0.0113(17) 0.0031(18) -0.0013(17)
O2 0.041(2) 0.0292(19) 0.024(2) 0.0026(16) -0.0060(17) 0.0003(17)
O3 0.0252(16) 0.0141(15) 0.0247(17) -0.0029(13) 0.0099(13) -0.0002(13)
C1 0.023(2) 0.020(2) 0.022(2) -0.003(2) 0.0019(19) -0.002(2)
C2 0.024(2) 0.013(2) 0.026(3) 0.003(2) 0.010(2) -0.0011(19)
C3 0.019(2) 0.023(2) 0.019(2) -0.001(2) 0.0051(18) -0.002(2)
C4 0.025(3) 0.031(3) 0.028(3) -0.001(2) 0.009(2) -0.012(2)
C5 0.041(3) 0.019(3) 0.046(3) -0.004(2) 0.009(3) -0.011(2)
C6 0.033(3) 0.054(4) 0.038(4) -0.006(3) 0.015(3) -0.019(3)
C7 0.026(3) 0.032(3) 0.019(3) 0.001(2) 0.008(2) 0.002(2)
C8 0.029(3) 0.051(4) 0.045(4) 0.004(3) 0.012(3) 0.018(3)
C9 0.044(3) 0.015(2) 0.037(3) -0.009(2) 0.008(2) -0.002(2)
C10 0.028(2) 0.026(2) 0.010(2) 0.0006(19) 0.0110(18) -0.005(2)
C11 0.025(2) 0.018(2) 0.026(3) 0.004(2) 0.0124(19) -0.002(2)
C12 0.024(2) 0.019(2) 0.022(2) 0.000(2) 0.0114(19) -0.005(2)
C13 0.019(2) 0.024(2) 0.027(3) 0.000(2) 0.014(2) -0.0019(19)
C14 0.030(2) 0.017(2) 0.025(2) -0.001(2) 0.015(2) -0.001(2)
C15 0.030(3) 0.052(4) 0.017(3) -0.006(3) 0.006(2) -0.009(3)
C16 0.050(4) 0.024(3) 0.030(3) 0.012(3) 0.007(3) 0.010(3)
C17 0.039(3) 0.027(3) 0.043(4) -0.004(3) 0.011(3) -0.018(3)
C18 0.027(3) 0.046(4) 0.042(4) 0.006(3) 0.014(3) 0.005(3)
C19 0.049(4) 0.021(3) 0.048(4) -0.013(3) 0.027(3) -0.003(3)

loop_
_geom_angle_atom_site_label_1
_geom_angle_atom_site_label_2
_geom_angle_atom_site_label_3
_geom_angle
C1 W1 C2 73.58(18)
C1 W1 O3 126.23(15)
C2 W1 O3 83.82(15)
C1 W1 C13 96.29(18)
C2 W1 C13 92.58(18)
O3 W1 C13 133.55(14)
C1 W1 C3 83.40(18)
C2 W1 C3 122.51(17)
O3 W1 C3 68.76(14)
C13 W1 C3 142.66(17)
C1 W1 C12 130.87(18)
C2 W1 C12 91.97(17)
O3 W1 C12 97.25(14)
C13 W1 C12 36.43(16)
C3 W1 C12 139.23(17)
C1 W1 C14 90.10(18)
C2 W1 C14 124.74(18)
O3 W1 C14 140.89(14)
C13 W1 C14 36.02(17)
C3 W1 C14 106.75(16)
C12 W1 C14 59.79(16)
C1 W1 C11 148.55(17)
C2 W1 C11 122.74(17)
O3 W1 C11 84.28(13)
C13 W1 C11 59.12(16)
C3 W1 C11 104.18(16)
C12 W1 C11 35.10(16)
C14 W1 C11 58.46(16)
C1 W1 C10 117.97(17)
C2 W1 C10 149.07(17)
O3 W1 C10 106.47(14)
C13 W1 C10 58.93(17)
C3 W1 C10 88.17(16)
C12 W1 C10 58.27(16)
C14 W1 C10 35.22(16)
C11 W1 C10 34.19(16)
O3 Si1 C3 93.48(18)
O3 Si1 C7 110.0(2)
C3 Si1 C7 113.9(2)
O3 Si1 C8 106.4(3)
C3 Si1 C8 122.2(3)
C7 Si1 C8 109.1(3)
C9 O3 Si1 123.6(3)
C9 O3 W1 125.8(3)
Si1 O3 W1 96.69(13)
O1 C1 W1 176.6(4)
O2 C2 W1 177.4(4)
C4 C3 Si1 116.1(3)
C4 C3 W1 126.3(3)
Si1 C3 W1 91.45(19)
C4 C3 H1 109(3)
Si1 C3 H1 106(3)
W1 C3 H1 106(3)
C5 C4 C6 108.5(4)
C5 C4 C3 112.3(4)
C6 C4 C3 111.4(5)
C5 C4 H2 111(2)
C6 C4 H2 108(2)
C3 C4 H2 106(2)
C4 C5 H3 109.1(5)
C4 C5 H4 111.6(5)
H3 C5 H4 109.4(5)
C4 C5 H5 108.9(5)
H3 C5 H5 108.7(5)
H4 C5 H5 109.1(5)
C4 C6 H6 107(4)
C4 C6 H7 115(4)
H6 C6 H7 109(6)
C4 C6 H8 110(3)
H6 C6 H8 111(5)
H7 C6 H8 104(5)
Si1 C7 H9 110(4)
Si1 C7 H10 113(4)
H9 C7 H10 111(5)
Si1 C7 H11 109(4)
H9 C7 H11 98(5)
H10 C7 H11 116(5)
Si1 C8 H12 113(5)
Si1 C8 H13 118(5)
H12 C8 H13 91(7)
Si1 C8 H14 111(5)
H12 C8 H14 114(7)
H13 C8 H14 108(7)
O3 C9 H15 108.9(5)
O3 C9 H16 113.6(4)
H15 C9 H16 108.8(5)
O3 C9 H17 108.1(4)
H15 C9 H17 109.6(5)
H16 C9 H17 107.7(5)
C11 C10 C14 107.9(4)
C11 C10 C15 126.4(5)
C14 C10 C15 125.4(5)
C11 C10 W1 72.6(3)
C14 C10 W1 68.4(2)
C15 C10 W1 128.9(3)
C10 C11 C12 108.1(4)
C10 C11 C16 126.7(5)
C12 C11 C16 125.2(5)
C10 C11 W1 73.2(3)
C12 C11 W1 68.7(3)
C16 C11 W1 125.3(3)
C11 C12 C13 108.1(4)
C11 C12 C17 125.0(5)
C13 C12 C17 126.1(5)
C11 C12 W1 76.2(3)
C13 C12 W1 70.8(2)
C17 C12 W1 127.1(4)
C14 C13 C12 107.4(4)
C14 C13 C18 126.4(5)
C12 C13 C18 125.9(5)
C14 C13 W1 73.0(2)
C12 C13 W1 72.8(2)
C18 C13 W1 125.0(4)
C13 C14 C10 108.4(4)
C13 C14 C19 126.4(5)
C10 C14 C19 124.5(5)
C13 C14 W1 71.0(3)
C10 C14 W1 76.4(2)
C19 C14 W1 126.6(3)
C10 C15 H18 114(3)
C10 C15 H19 107(4)
H18 C15 H19 107(5)
C10 C15 H20 117(5)
H18 C15 H20 101(6)
H19 C15 H20 110(6)
C11 C16 H21 116(5)
C11 C16 H22 112(4)
H21 C16 H22 104(6)
C11 C16 H23 117(3)
H21 C16 H23 106(6)
H22 C16 H23 100(5)
C12 C17 H24 114(4)
C12 C17 H25 111(4)
H24 C17 H25 105(6)
C12 C17 H26 113(5)
H24 C17 H26 103(6)
H25 C17 H26 110(6)
C13 C18 H27 108(4)
C13 C18 H28 111(4)
H27 C18 H28 95(6)
C13 C18 H29 110(4)
H27 C18 H29 116(6)
H28 C18 H29 116(6)
C14 C19 H30 108(5)
C14 C19 H31 111(4)
H30 C19 H31 115(5)
C14 C19 H32 108(3)
H30 C19 H32 111(5)
H31 C19 H32 103(5)

loop_
_geom_bond_atom_site_label_1
_geom_bond_atom_site_label_2
_geom_bond_distance
W1 C1 1.941(5)
W1 C2 1.953(5)
W1 O3 2.255(3)
W1 C13 2.290(4)
W1 C3 2.298(4)
W1 C12 2.316(4)
W1 C14 2.316(4)
W1 C11 2.415(4)
W1 C10 2.422(4)
Si1 O3 1.696(3)
Si1 C3 1.833(5)
Si1 C7 1.858(5)
Si1 C8 1.862(6)
O1 C1 1.165(6)
O2 C2 1.159(6)
O3 C9 1.447(6)
C3 C4 1.541(7)
C3 H1 0.98(5)
C4 C5 1.518(7)
C4 C6 1.533(7)
C4 H2 1.05(4)
C5 H3 0.953(5)
C5 H4 0.930(6)
C5 H5 0.957(5)
C6 H6 0.91(6)
C6 H7 0.91(8)
C6 H8 0.96(6)
C7 H9 0.95(6)
C7 H10 0.93(6)
C7 H11 0.95(6)
C8 H12 0.90(9)
C8 H13 0.91(9)
C8 H14 0.81(8)
C9 H15 0.943(5)
C9 H16 0.971(5)
C9 H17 0.956(5)
C10 C11 1.422(7)
C10 C14 1.437(7)
C10 C15 1.491(7)
C11 C12 1.429(7)
C11 C16 1.490(7)
C12 C13 1.440(6)
C12 C17 1.504(7)
C13 C14 1.424(7)
C13 C18 1.494(7)
C14 C19 1.506(7)
C15 H18 0.91(6)
C15 H19 1.04(8)
C15 H20 0.88(7)
C16 H21 0.94(8)
C16 H22 0.89(7)
C16 H23 1.00(6)
C17 H24 0.97(8)
C17 H25 0.89(7)
C17 H26 0.89(7)
C18 H27 0.95(7)
C18 H28 0.87(7)
C18 H29 0.91(7)
C19 H30 0.95(7)
C19 H31 1.00(7)
C19 H32 0.98(6)
